data_4133387
loop_
_publ_author_name
'Ren, Yansong'
'Xie, Sheng'
'Svensson Grape, Erik'
'Inge, A. Ken'
'Ramstr\"om, Olof'

_publ_section_title
;
 Multistimuli-Responsive Enaminitrile Molecular Switches Displaying
 H<sup>+</sup>-Induced Aggregate Emission, Metal Ion-Induced Turn-On
 Fluorescence, and Organogelation Properties.
;
_journal_issue 42
_journal_name_full 'Journal of the American Chemical Society'
_journal_page_first 13640
_journal_page_last 13643
_journal_paper_doi 10.1021/jacs.8b09843
_journal_volume 140
_journal_year 2018
_chemical_formula_sum 'C18 H17 N3'
_chemical_formula_weight 275.34
_space_group_crystal_system triclinic
_space_group_IT_number 2
_space_group_name_Hall '-P 1'
_space_group_name_H-M_alt 'P -1'
_atom_sites_solution_hydrogens mixed
_audit_creation_method SHELXL-2018/1
_audit_update_record
;
2018-09-05 deposited with the CCDC.
2018-09-07 downloaded from the CCDC.
;
_cell_angle_alpha 75.035(2)
_cell_angle_beta 78.866(2)
_cell_angle_gamma 84.766(2)
_cell_formula_units_Z 2
_cell_length_a 7.9989(3)
_cell_length_b 8.2629(3)
_cell_length_c 11.7753(4)
_cell_measurement_reflns_used 5126
_cell_measurement_temperature 294(2)
_cell_measurement_theta_max 23.19
_cell_measurement_theta_min 2.55
_cell_volume 737.03(5)
_computing_structure_refinement 'SHELXL-2018/1 (Sheldrick, 2018)'
_computing_structure_solution 'SHELXT 2014/5 (Sheldrick, 2014)'
_diffrn_ambient_temperature 294(2)
_diffrn_measured_fraction_theta_full 1.000
_diffrn_measured_fraction_theta_max 1.000
_diffrn_measurement_device_type 'Bruker D8 Venture'
_diffrn_radiation_type MoK\a
_diffrn_radiation_wavelength 0.71073
_diffrn_reflns_av_R_equivalents 0.0655
_diffrn_reflns_av_unetI/netI 0.0356
_diffrn_reflns_Laue_measured_fraction_full 1.000
_diffrn_reflns_Laue_measured_fraction_max 1.000
_diffrn_reflns_limit_h_max 10
_diffrn_reflns_limit_h_min -10
_diffrn_reflns_limit_k_max 10
_diffrn_reflns_limit_k_min -10
_diffrn_reflns_limit_l_max 14
_diffrn_reflns_limit_l_min -14
_diffrn_reflns_number 23721
_diffrn_reflns_point_group_measured_fraction_full 1.000
_diffrn_reflns_point_group_measured_fraction_max 1.000
_diffrn_reflns_theta_full 25.242
_diffrn_reflns_theta_max 26.402
_diffrn_reflns_theta_min 2.554
_exptl_absorpt_coefficient_mu 0.075
_exptl_absorpt_correction_T_max 0.7454
_exptl_absorpt_correction_T_min 0.6947
_exptl_absorpt_correction_type multi-scan
_exptl_absorpt_process_details 'Sheldrick, G. M. (1996). SADABS. University of G\~A?ttingen, Germany.'
_exptl_crystal_colour colourless
_exptl_crystal_density_diffrn 1.241
_exptl_crystal_description 'stubby, anhedral'
_exptl_crystal_F_000 292
_exptl_crystal_size_max 0.36
_exptl_crystal_size_mid 0.18
_exptl_crystal_size_min 0.11
_refine_diff_density_max 0.152
_refine_diff_density_min -0.165
_refine_diff_density_rms 0.033
_refine_ls_extinction_method none
_refine_ls_goodness_of_fit_ref 1.035
_refine_ls_hydrogen_treatment mixed
_refine_ls_matrix_type full
_refine_ls_number_parameters 193
_refine_ls_number_reflns 3025
_refine_ls_number_restraints 0
_refine_ls_restrained_S_all 1.035
_refine_ls_R_factor_all 0.0949
_refine_ls_R_factor_gt 0.0525
_refine_ls_shift/su_max 0.000
_refine_ls_shift/su_mean 0.000
_refine_ls_structure_factor_coef Fsqd
_refine_ls_weighting_details 'w=1/[\s^2^(Fo^2^)+(0.0448P)^2^+0.2988P] where P=(Fo^2^+2Fc^2^)/3'
_refine_ls_weighting_scheme calc
_refine_ls_wR_factor_gt 0.1188
_refine_ls_wR_factor_ref 0.1371
_reflns_Friedel_coverage 0.000
_reflns_number_gt 1936
_reflns_number_total 3025
_reflns_threshold_expression 'I > 2\s(I)'
_cod_data_source_file ja8b09843_si_004.cif
_cod_data_source_block CN8
_cod_depositor_comments
;
The following automatic conversions were performed:

data item '_exptl_absorpt_correction_type' value 'Multi-scan' was
changed to 'multi-scan' in accordance with the
/home/saulius/struct/COD-crude-data/automatic-downloads/DataCite-retrospective/ACS/depositions/lib/dictionaries/cif_core.dic
dictionary named 'cif_core.dic' version 2.4.2 last updated on
2011-04-26.

Automatic conversion script
Id: cif_fix_values 6909 2019-04-08 15:41:33Z antanas 
;
_cod_database_code 4133387
_shelx_shelxl_version_number 2018/1
_shelx_space_group_comment
;
The symmetry employed for this shelxl refinement is uniquely defined
by the following loop, which should always be used as a source of
symmetry information in preference to the above space-group names.
They are only intended as comments.
;

loop_
_space_group_symop_operation_xyz
'x, y, z'
'-x, -y, -z'

loop_
_atom_site_label
_atom_site_type_symbol
_atom_site_fract_x
_atom_site_fract_y
_atom_site_fract_z
_atom_site_U_iso_or_equiv
_atom_site_adp_type
_atom_site_occupancy
_atom_site_site_symmetry_order
_atom_site_calc_flag
_atom_site_refinement_flags_posn
_atom_site_refinement_flags_adp
N1 N 0.5488(2) 0.3020(2) 0.41126(15) 0.0584(5) Uani 1 1 d . .
N2 N 0.3044(2) 0.2613(3) 0.28633(15) 0.0606(6) Uani 1 1 d . .
H6 H 0.405(3) 0.303(3) 0.281(2) 0.073 Uiso 1 1 d . U
N3 N 0.0863(3) 0.0240(3) 0.69015(18) 0.0836(7) Uani 1 1 d . .
C2 C 0.7535(3) 0.3314(3) 0.5269(2) 0.0681(7) Uani 1 1 d . .
H2 H 0.858455 0.369079 0.529484 0.082 Uiso 1 1 calc R U
C1 C 0.6973(3) 0.3525(3) 0.4211(2) 0.0681(7) Uani 1 1 d . .
H1 H 0.767697 0.405881 0.351468 0.082 Uiso 1 1 calc R U
C5 C 0.4467(3) 0.2254(2) 0.51116(17) 0.0445(5) Uani 1 1 d . .
C6 C 0.2841(3) 0.1717(3) 0.49944(16) 0.0468(5) Uani 1 1 d . .
C7 C 0.2259(3) 0.1893(3) 0.39421(18) 0.0507(5) Uani 1 1 d . .
H5 H 0.120494 0.146009 0.399838 0.061 Uiso 1 1 calc R U
C9 C 0.2421(3) 0.2668(3) 0.17623(17) 0.0503(5) Uani 1 1 d . .
H7 H 0.129922 0.217419 0.199429 0.060 Uiso 1 1 calc R U
C10 C 0.2175(2) 0.4455(3) 0.10582(16) 0.0407(5) Uani 1 1 d . .
C15 C 0.2577(2) 0.4905(3) -0.01789(17) 0.0429(5) Uani 1 1 d . .
C14 C 0.2256(3) 0.6541(3) -0.0791(2) 0.0565(6) Uani 1 1 d . .
H11 H 0.251123 0.683370 -0.162035 0.068 Uiso 1 1 calc R U
C13 C 0.1573(3) 0.7729(3) -0.0199(2) 0.0630(6) Uani 1 1 d . .
H10 H 0.136853 0.882090 -0.062637 0.076 Uiso 1 1 calc R U
C3 C 0.6487(4) 0.2524(3) 0.6289(2) 0.0730(7) Uani 1 1 d . .
H3 H 0.681980 0.235263 0.702694 0.088 Uiso 1 1 calc R U
C4 C 0.4959(3) 0.1991(3) 0.62196(19) 0.0604(6) Uani 1 1 d . .
H4 H 0.424428 0.145214 0.690958 0.073 Uiso 1 1 calc R U
C18 C 0.3578(3) 0.1601(3) 0.1041(2) 0.0614(6) Uani 1 1 d . .
H17 H 0.475220 0.188164 0.096500 0.074 Uiso 1 1 calc R U
H16 H 0.347223 0.042852 0.145963 0.074 Uiso 1 1 calc R U
C17 C 0.3142(3) 0.1863(3) -0.0186(2) 0.0595(6) Uani 1 1 d . .
H15 H 0.386383 0.112040 -0.060933 0.071 Uiso 1 1 calc R U
H14 H 0.196500 0.159380 -0.011410 0.071 Uiso 1 1 calc R U
C16 C 0.3394(3) 0.3645(3) -0.08755(19) 0.0622(6) Uani 1 1 d . .
H12 H 0.291640 0.383844 -0.159877 0.075 Uiso 1 1 calc R U
H13 H 0.460687 0.382377 -0.110918 0.075 Uiso 1 1 calc R U
C12 C 0.1187(3) 0.7322(3) 0.1022(2) 0.0658(7) Uani 1 1 d . .
H9 H 0.073964 0.813645 0.142766 0.079 Uiso 1 1 calc R U
C11 C 0.1468(3) 0.5690(3) 0.1644(2) 0.0570(6) Uani 1 1 d . .
H8 H 0.118035 0.540680 0.247245 0.068 Uiso 1 1 calc R U
C8 C 0.1743(3) 0.0891(3) 0.6047(2) 0.0583(6) Uani 1 1 d . .

loop_
_atom_site_aniso_label
_atom_site_aniso_U_11
_atom_site_aniso_U_22
_atom_site_aniso_U_33
_atom_site_aniso_U_23
_atom_site_aniso_U_13
_atom_site_aniso_U_12
N1 0.0569(11) 0.0756(13) 0.0415(10) -0.0037(9) -0.0168(8) -0.0103(10)
N2 0.0547(11) 0.0853(15) 0.0389(10) 0.0043(9) -0.0183(9) -0.0236(10)
N3 0.0883(16) 0.1077(19) 0.0487(12) -0.0084(12) 0.0000(11) -0.0299(14)
C2 0.0667(15) 0.0768(17) 0.0688(16) -0.0145(14) -0.0321(13) -0.0113(13)
C1 0.0637(15) 0.0879(19) 0.0514(14) -0.0053(13) -0.0163(11) -0.0188(14)
C5 0.0542(12) 0.0410(11) 0.0381(11) -0.0077(9) -0.0140(9) 0.0065(9)
C6 0.0526(12) 0.0485(12) 0.0365(11) -0.0057(9) -0.0079(9) -0.0010(10)
C7 0.0474(12) 0.0575(13) 0.0445(12) -0.0051(10) -0.0103(9) -0.0062(10)
C9 0.0460(12) 0.0640(14) 0.0411(11) -0.0047(10) -0.0159(9) -0.0109(10)
C10 0.0318(10) 0.0544(12) 0.0388(10) -0.0110(9) -0.0115(8) -0.0061(9)
C15 0.0394(11) 0.0505(12) 0.0401(11) -0.0088(9) -0.0107(8) -0.0083(9)
C14 0.0600(14) 0.0597(15) 0.0497(12) -0.0050(11) -0.0156(10) -0.0140(11)
C13 0.0641(15) 0.0542(15) 0.0758(17) -0.0140(13) -0.0275(13) -0.0026(12)
C3 0.094(2) 0.0807(18) 0.0534(15) -0.0114(13) -0.0395(14) -0.0097(15)
C4 0.0784(16) 0.0647(15) 0.0397(12) -0.0069(11) -0.0202(11) -0.0069(13)
C18 0.0624(14) 0.0576(15) 0.0665(15) -0.0116(12) -0.0243(12) 0.0031(11)
C17 0.0621(14) 0.0595(15) 0.0658(14) -0.0275(12) -0.0213(11) 0.0079(11)
C16 0.0718(15) 0.0711(17) 0.0462(12) -0.0199(12) -0.0084(11) -0.0037(13)
C12 0.0556(14) 0.0676(17) 0.0876(19) -0.0393(15) -0.0238(13) 0.0114(12)
C11 0.0471(12) 0.0819(18) 0.0496(12) -0.0264(12) -0.0148(10) 0.0002(12)
C8 0.0652(15) 0.0673(15) 0.0419(13) -0.0105(11) -0.0101(11) -0.0074(12)

loop_
_atom_type_symbol
_atom_type_description
_atom_type_scat_dispersion_real
_atom_type_scat_dispersion_imag
_atom_type_scat_source
C C 0.0033 0.0016 'International Tables Vol C Tables 4.2.6.8 and 6.1.1.4'
H H 0.0000 0.0000 'International Tables Vol C Tables 4.2.6.8 and 6.1.1.4'
N N 0.0061 0.0033 'International Tables Vol C Tables 4.2.6.8 and 6.1.1.4'

loop_
_geom_angle_atom_site_label_1
_geom_angle_atom_site_label_2
_geom_angle_atom_site_label_3
_geom_angle
C1 N1 C5 118.09(18)
C7 N2 C9 124.33(19)
C7 N2 H6 116.5(15)
C9 N2 H6 119.1(15)
C1 C2 C3 117.2(2)
C1 C2 H2 121.4
C3 C2 H2 121.4
N1 C1 C2 124.4(2)
N1 C1 H1 117.8
C2 C1 H1 117.8
N1 C5 C4 120.6(2)
N1 C5 C6 117.65(17)
C4 C5 C6 121.71(19)
C7 C6 C8 115.58(19)
C7 C6 C5 125.95(18)
C8 C6 C5 118.45(18)
N2 C7 C6 126.5(2)
N2 C7 H5 116.7
C6 C7 H5 116.7
N2 C9 C10 111.08(18)
N2 C9 C18 110.57(18)
C10 C9 C18 112.91(17)
N2 C9 H7 107.3
C10 C9 H7 107.3
C18 C9 H7 107.3
C15 C10 C11 118.14(19)
C15 C10 C9 121.61(18)
C11 C10 C9 120.21(18)
C14 C15 C10 119.6(2)
C14 C15 C16 119.17(19)
C10 C15 C16 121.18(18)
C13 C14 C15 121.2(2)
C13 C14 H11 119.4
C15 C14 H11 119.4
C14 C13 C12 120.3(2)
C14 C13 H10 119.9
C12 C13 H10 119.9
C4 C3 C2 119.9(2)
C4 C3 H3 120.1
C2 C3 H3 120.1
C3 C4 C5 119.8(2)
C3 C4 H4 120.1
C5 C4 H4 120.1
C17 C18 C9 111.60(18)
C17 C18 H17 109.3
C9 C18 H17 109.3
C17 C18 H16 109.3
C9 C18 H16 109.3
H17 C18 H16 108.0
C16 C17 C18 110.29(19)
C16 C17 H15 109.6
C18 C17 H15 109.6
C16 C17 H14 109.6
C18 C17 H14 109.6
H15 C17 H14 108.1
C17 C16 C15 113.23(18)
C17 C16 H12 108.9
C15 C16 H12 108.9
C17 C16 H13 108.9
C15 C16 H13 108.9
H12 C16 H13 107.7
C13 C12 C11 119.2(2)
C13 C12 H9 120.4
C11 C12 H9 120.4
C12 C11 C10 121.5(2)
C12 C11 H8 119.3
C10 C11 H8 119.3
N3 C8 C6 179.2(3)

loop_
_geom_bond_atom_site_label_1
_geom_bond_atom_site_label_2
_geom_bond_distance
N1 C1 1.329(3)
N1 C5 1.338(3)
N2 C7 1.316(3)
N2 C9 1.465(2)
N2 H6 0.89(2)
N3 C8 1.146(3)
C2 C1 1.369(3)
C2 C3 1.370(3)
C2 H2 0.9300
C1 H1 0.9300
C5 C4 1.393(3)
C5 C6 1.454(3)
C6 C7 1.375(3)
C6 C8 1.423(3)
C7 H5 0.9300
C9 C10 1.511(3)
C9 C18 1.513(3)
C9 H7 0.9800
C10 C15 1.387(3)
C10 C11 1.394(3)
C15 C14 1.385(3)
C15 C16 1.514(3)
C14 C13 1.362(3)
C14 H11 0.9300
C13 C12 1.368(3)
C13 H10 0.9300
C3 C4 1.361(3)
C3 H3 0.9300
C4 H4 0.9300
C18 C17 1.509(3)
C18 H17 0.9700
C18 H16 0.9700
C17 C16 1.497(3)
C17 H15 0.9700
C17 H14 0.9700
C16 H12 0.9700
C16 H13 0.9700
C12 C11 1.380(3)
C12 H9 0.9300
C11 H8 0.9300

loop_
_geom_torsion_atom_site_label_1
_geom_torsion_atom_site_label_2
_geom_torsion_atom_site_label_3
_geom_torsion_atom_site_label_4
_geom_torsion
C5 N1 C1 C2 0.1(4)
C3 C2 C1 N1 0.1(4)
C1 N1 C5 C4 -0.3(3)
C1 N1 C5 C6 179.6(2)
N1 C5 C6 C7 1.4(3)
C4 C5 C6 C7 -178.7(2)
N1 C5 C6 C8 179.6(2)
C4 C5 C6 C8 -0.5(3)
C9 N2 C7 C6 175.7(2)
C8 C6 C7 N2 179.8(2)
C5 C6 C7 N2 -1.9(4)
C7 N2 C9 C10 122.1(2)
C7 N2 C9 C18 -111.7(2)
N2 C9 C10 C15 141.51(18)
C18 C9 C10 C15 16.6(3)
N2 C9 C10 C11 -41.0(2)
C18 C9 C10 C11 -165.86(18)
C11 C10 C15 C14 -0.6(3)
C9 C10 C15 C14 176.96(18)
C11 C10 C15 C16 178.27(19)
C9 C10 C15 C16 -4.2(3)
C10 C15 C14 C13 1.0(3)
C16 C15 C14 C13 -177.9(2)
C15 C14 C13 C12 -0.1(3)
C1 C2 C3 C4 -0.1(4)
C2 C3 C4 C5 -0.1(4)
N1 C5 C4 C3 0.3(3)
C6 C5 C4 C3 -179.6(2)
N2 C9 C18 C17 -170.35(19)
C10 C9 C18 C17 -45.2(3)
C9 C18 C17 C16 62.3(3)
C18 C17 C16 C15 -48.4(3)
C14 C15 C16 C17 -160.73(19)
C10 C15 C16 C17 20.4(3)
C14 C13 C12 C11 -1.2(3)
C13 C12 C11 C10 1.5(3)
C15 C10 C11 C12 -0.7(3)
C9 C10 C11 C12 -178.24(19)
